data_1542425
loop_
_publ_author_name
'Rettenmeier, Christoph A.'
'Wadepohl, Hubert'
'Gade, Lutz H.'

_publ_section_title
;
 Electronic structure and reactivity of nickel(i) pincer complexes: their
 aerobic transformation to peroxo species and site selective C--H
 oxygenation
;
_journal_issue 6
_journal_name_full 'Chem. Sci.'
_journal_page_first 3533
_journal_paper_doi 10.1039/C5SC04644K
_journal_volume 7
_journal_year 2016
_chemical_absolute_configuration ad
_chemical_formula_moiety 'C25 H25 N3 Ni O4'
_chemical_formula_sum 'C25 H25 N3 Ni O4'
_chemical_formula_weight 490.19
_space_group_crystal_system orthorhombic
_space_group_IT_number 19
_space_group_name_Hall 'P 2ac 2ab'
_space_group_name_H-M_alt 'P 21 21 21'
_symmetry_cell_setting orthorhombic
_symmetry_Int_Tables_number 19
_symmetry_space_group_name_Hall 'P 2ac 2ab'
_symmetry_space_group_name_H-M 'P 21 21 21'
_atom_sites_solution_hydrogens mixed
_atom_sites_solution_primary iterative
_atom_sites_solution_secondary difmap
_audit_block_code ga_cr79
_audit_creation_date
;
'Wed Aug 12 15:54:56 2015'
;
_audit_creation_method
;
Olex2 1.2
(compiled 2015.01.26 svn.r3151 for OlexSys, GUI svn.r4998)
;
_audit_update_record
;
2015-11-26 deposited with the CCDC.
2016-02-11 downloaded from the CCDC.
;
_cell_angle_alpha 90
_cell_angle_beta 90
_cell_angle_gamma 90
_cell_formula_units_Z 4
_cell_length_a 6.41635(7)
_cell_length_b 10.31527(11)
_cell_length_c 32.9233(5)
_cell_measurement_reflns_used 38780
_cell_measurement_temperature 120(1)
_cell_measurement_theta_max 70.5430
_cell_measurement_theta_min 4.4970
_cell_volume 2179.07(5)
_computing_cell_refinement
;
CrysAlisPro, Agilent Technologies,
Version 1.171.37.35h (release 09-02-2015 CrysAlis171 .NET)
(compiled Feb  9 2015,16:26:32)
;
_computing_data_collection
;
CrysAlisPro, Agilent Technologies,
Version 1.171.37.35h (release 09-02-2015 CrysAlis171 .NET)
(compiled Feb  9 2015,16:26:32)
;
_computing_data_reduction
;
CrysAlisPro, Agilent Technologies,
Version 1.171.37.35h (release 09-02-2015 CrysAlis171 .NET)
(compiled Feb  9 2015,16:26:32)
;
_computing_molecular_graphics 'Olex2 (Dolomanov et al., 2009)'
_computing_publication_material 'encif (Wadepohl, 2009-14); encifer 1.5 (CCDC, 2014)'
_computing_structure_refinement 'ShelXL (Sheldrick, 2008)'
_computing_structure_solution 'SUPERFLIP (Palatinus, 2007-2009)'
_diffrn_ambient_environment 'perfluoro polyether oil / N~2~'
_diffrn_ambient_temperature 120(1)
_diffrn_detector 'CCD plate'
_diffrn_detector_area_resol_mean 7.9621
_diffrn_detector_type Eos
_diffrn_measured_fraction_theta_full 1.000
_diffrn_measured_fraction_theta_max 0.998
_diffrn_measurement_details
;
  1 omega  -68.00   15.00   1.0000    3.0000
omega____ theta____ kappa____ phi______ frames
    -        0.0000  -57.0000 -180.0000 83

  2 omega  -66.00  -34.00   1.0000    3.0000
omega____ theta____ kappa____ phi______ frames
    -        0.0000  -57.0000  -60.0000 32

  3 omega  -19.00   16.00   1.0000    3.0000
omega____ theta____ kappa____ phi______ frames
    -        0.0000   38.0000  -90.0000 35

  4 omega  -16.00   21.00   1.0000    3.0000
omega____ theta____ kappa____ phi______ frames
    -        0.0000  -57.0000  -60.0000 37

  5 omega  -12.00   66.00   1.0000    3.0000
omega____ theta____ kappa____ phi______ frames
    -        0.0000   57.0000  -30.0000 78

  6 omega   39.00   69.00   1.0000    3.0000
omega____ theta____ kappa____ phi______ frames
    -        0.0000   38.0000  -90.0000 30

  7 omega  -11.00   73.00   1.0000    6.0000
omega____ theta____ kappa____ phi______ frames
    -       54.0000  -57.0000 -180.0000 84

  8 omega   24.00   56.00   1.0000    6.0000
omega____ theta____ kappa____ phi______ frames
    -       54.0000   77.0000  -90.0000 32

  9 omega   24.00   50.00   1.0000    6.0000
omega____ theta____ kappa____ phi______ frames
    -       54.0000   77.0000    0.0000 26

 10 omega   79.00  124.00   1.0000    6.0000
omega____ theta____ kappa____ phi______ frames
    -       54.0000   77.0000  150.0000 45

 11 omega   71.00  124.00   1.0000    6.0000
omega____ theta____ kappa____ phi______ frames
    -       54.0000   77.0000 -150.0000 53

 12 omega   64.00  109.00   1.0000    6.0000
omega____ theta____ kappa____ phi______ frames
    -       54.0000   77.0000  120.0000 45

 13 omega  -17.00   85.00   1.0000    6.0000
omega____ theta____ kappa____ phi______ frames
    -       54.0000  -80.0000  104.0504 102

 14 omega   24.00   51.00   1.0000    6.0000
omega____ theta____ kappa____ phi______ frames
    -       54.0000   77.0000 -180.0000 27

 15 omega   24.00   58.00   1.0000    6.0000
omega____ theta____ kappa____ phi______ frames
    -       54.0000   77.0000 -120.0000 34

 16 omega   24.00   65.00   1.0000    6.0000
omega____ theta____ kappa____ phi______ frames
    -       54.0000   77.0000 -150.0000 41

 17 omega   25.00   54.00   1.0000    6.0000
omega____ theta____ kappa____ phi______ frames
    -       54.0000   77.0000  120.0000 29

 18 omega   59.00   85.00   1.0000    6.0000
omega____ theta____ kappa____ phi______ frames
    -       54.0000   77.0000  -90.0000 26

 19 omega   24.00   50.00   1.0000    6.0000
omega____ theta____ kappa____ phi______ frames
    -       54.0000   77.0000  -30.0000 26

 20 omega   29.00  123.00   1.0000    6.0000
omega____ theta____ kappa____ phi______ frames
    -       54.0000   77.0000   60.0000 94

 21 omega   31.00  124.00   1.0000    6.0000
omega____ theta____ kappa____ phi______ frames
    -       54.0000   77.0000  -60.0000 93

 22 omega   25.00   67.00   1.0000    6.0000
omega____ theta____ kappa____ phi______ frames
    -       54.0000   77.0000  150.0000 42

 23 omega   24.00   50.00   1.0000    6.0000
omega____ theta____ kappa____ phi______ frames
    -       54.0000   77.0000   90.0000 26

 24 omega  -16.00   85.00   1.0000    6.0000
omega____ theta____ kappa____ phi______ frames
    -       54.0000  -80.0000  -47.4903 101

 25 omega    5.00   50.00   1.0000    6.0000
omega____ theta____ kappa____ phi______ frames
    -       54.0000  -57.0000    0.0000 45

 26 omega   25.00  104.00   1.0000    6.0000
omega____ theta____ kappa____ phi______ frames
    -       54.0000   77.0000   30.0000 79

 27 omega   74.00  123.00   1.0000    6.0000
omega____ theta____ kappa____ phi______ frames
    -       54.0000   77.0000  -30.0000 49

 28 omega   85.00  174.00   1.0000   12.0000
omega____ theta____ kappa____ phi______ frames
    -      108.0000   64.0000 -150.0000 89

 29 omega   87.00  116.00   1.0000   12.0000
omega____ theta____ kappa____ phi______ frames
    -      108.0000   54.0000  118.2188 29

 30 omega  129.00  167.00   1.0000   12.0000
omega____ theta____ kappa____ phi______ frames
    -      108.0000   64.0000  -30.0000 38

 31 omega   85.00  111.00   1.0000   12.0000
omega____ theta____ kappa____ phi______ frames
    -      108.0000   64.0000  -30.0000 26

 32 omega  128.00  166.00   1.0000   12.0000
omega____ theta____ kappa____ phi______ frames
    -      108.0000   75.0000 -174.3749 38

 33 omega   68.00  108.00   1.0000   12.0000
omega____ theta____ kappa____ phi______ frames
    -      108.0000  -79.0000   -7.3843 40

 34 omega   78.00  177.00   1.0000   12.0000
omega____ theta____ kappa____ phi______ frames
    -      108.0000   77.0000   30.0000 99

 35 omega   82.00  108.00   1.0000   12.0000
omega____ theta____ kappa____ phi______ frames
    -      108.0000   38.0000  -90.0000 26

 36 omega   80.00  124.00   1.0000   12.0000
omega____ theta____ kappa____ phi______ frames
    -      108.0000   75.0000 -174.3749 44

 37 omega   84.00  110.00   1.0000   12.0000
omega____ theta____ kappa____ phi______ frames
    -      108.0000   68.0000  170.8221 26

 38 omega   39.00   67.00   1.0000   12.0000
omega____ theta____ kappa____ phi______ frames
    -      108.0000  -79.0000   -7.3843 28

 39 omega   81.00  113.00   1.0000   12.0000
omega____ theta____ kappa____ phi______ frames
    -      108.0000   34.0000   47.2586 32

 40 omega  153.00  178.00   1.0000   12.0000
omega____ theta____ kappa____ phi______ frames
    -      108.0000   77.0000    0.0000 25

 41 omega   78.00  104.00   1.0000   12.0000
omega____ theta____ kappa____ phi______ frames
    -      108.0000   77.0000    0.0000 26

 42 omega  112.00  176.00   1.0000   12.0000
omega____ theta____ kappa____ phi______ frames
    -      108.0000   77.0000  -60.0000 64

 43 omega   80.00  177.00   1.0000   12.0000
omega____ theta____ kappa____ phi______ frames
    -      108.0000   73.0000  150.7124 97

 44 omega   79.00  105.00   1.0000   12.0000
omega____ theta____ kappa____ phi______ frames
    -      108.0000   77.0000  -60.0000 26

 45 omega   78.00  104.00   1.0000   12.0000
omega____ theta____ kappa____ phi______ frames
    -      108.0000   77.0000  -30.0000 26

 46 omega   78.00  104.00   1.0000   12.0000
omega____ theta____ kappa____ phi______ frames
    -      108.0000   77.0000 -150.0000 26

 47 omega   80.00  107.00   1.0000   12.0000
omega____ theta____ kappa____ phi______ frames
    -      108.0000   73.0000   78.7352 27

 48 omega   37.00  109.00   1.0000   12.0000
omega____ theta____ kappa____ phi______ frames
    -      108.0000  -79.0000   62.4082 72

 49 omega  142.00  176.00   1.0000   12.0000
omega____ theta____ kappa____ phi______ frames
    -      108.0000   77.0000  -90.0000 34

 50 omega   78.00  108.00   1.0000   12.0000
omega____ theta____ kappa____ phi______ frames
    -      108.0000   77.0000  -90.0000 30

 51 omega   87.00  175.00   1.0000   12.0000
omega____ theta____ kappa____ phi______ frames
    -      108.0000   58.0000   -0.3591 88

 52 omega  138.00  170.00   1.0000   12.0000
omega____ theta____ kappa____ phi______ frames
    -      108.0000   38.0000  -90.0000 32

 53 omega   85.00  111.00   1.0000   12.0000
omega____ theta____ kappa____ phi______ frames
    -      108.0000   64.0000  -90.0000 26

 54 omega   78.00  105.00   1.0000   12.0000
omega____ theta____ kappa____ phi______ frames
    -      108.0000   77.0000   60.0000 27

 55 omega   78.00  104.00   1.0000   12.0000
omega____ theta____ kappa____ phi______ frames
    -      108.0000   77.0000   90.0000 26

 56 omega  117.00  177.00   1.0000   12.0000
omega____ theta____ kappa____ phi______ frames
    -      108.0000   77.0000   90.0000 60

 57 omega   79.00  177.00   1.0000   12.0000
omega____ theta____ kappa____ phi______ frames
    -      108.0000   76.0000 -121.6230 98

 58 omega   78.00  104.00   1.0000   12.0000
omega____ theta____ kappa____ phi______ frames
    -      108.0000   77.0000  120.0000 26

 59 omega   78.00  104.00   1.0000   12.0000
omega____ theta____ kappa____ phi______ frames
    -      108.0000   77.0000 -180.0000 26

 60 omega   82.00  109.00   1.0000   12.0000
omega____ theta____ kappa____ phi______ frames
    -      108.0000   38.0000    0.0000 27

 61 omega   37.00   97.00   1.0000   12.0000
omega____ theta____ kappa____ phi______ frames
    -      108.0000  -79.0000 -161.1018 60

 62 omega   85.00  114.00   1.0000   12.0000
omega____ theta____ kappa____ phi______ frames
    -      108.0000   64.0000  -60.0000 29

 63 omega   86.00  111.00   1.0000   12.0000
omega____ theta____ kappa____ phi______ frames
    -      108.0000   64.0000 -180.0000 25

 64 omega   85.00  174.00   1.0000   12.0000
omega____ theta____ kappa____ phi______ frames
    -      108.0000   64.0000   60.0000 89

 65 omega  123.00  174.00   1.0000   12.0000
omega____ theta____ kappa____ phi______ frames
    -      108.0000   64.0000  120.0000 51

 66 omega   85.00  116.00   1.0000   12.0000
omega____ theta____ kappa____ phi______ frames
    -      108.0000   64.0000  120.0000 31

 67 omega   72.00  115.00   1.0000   12.0000
omega____ theta____ kappa____ phi______ frames
    -      108.0000  -79.0000  115.1589 43

 68 omega   43.00   98.00   1.0000   12.0000
omega____ theta____ kappa____ phi______ frames
    -      108.0000  -77.0000 -120.0000 55

 69 omega   38.00  105.00   1.0000   12.0000
omega____ theta____ kappa____ phi______ frames
    -      108.0000  -80.0000  -62.3107 67

 70 omega   81.00  116.00   1.0000   12.0000
omega____ theta____ kappa____ phi______ frames
    -      108.0000   34.0000 -177.9354 35

 71 omega  -72.00   25.00   1.0000    3.0000
omega____ theta____ kappa____ phi______ frames
    -        0.0000  -39.0000  -31.0000 97

 72 omega  -72.00   26.00   1.0000    3.0000
omega____ theta____ kappa____ phi______ frames
    -        0.0000  -38.0000   30.0000 98

 73 omega  -72.00   26.00   1.0000    3.0000
omega____ theta____ kappa____ phi______ frames
    -        0.0000  -38.0000  -90.0000 98

 74 omega  -30.00   70.00   1.0000    3.0000
omega____ theta____ kappa____ phi______ frames
    -        0.0000   77.0000    0.0000 100

 75 omega  -26.00   72.00   1.0000    3.0000
omega____ theta____ kappa____ phi______ frames
    -        0.0000   38.0000  -60.0000 98

 76 omega   24.00  124.00   1.0000    6.0000
omega____ theta____ kappa____ phi______ frames
    -       54.0000   77.0000   60.0000 100

 77 omega  -16.00   84.00   1.0000    6.0000
omega____ theta____ kappa____ phi______ frames
    -       54.0000  -77.0000 -180.0000 100

 78 omega  -18.00   80.00   1.0000    6.0000
omega____ theta____ kappa____ phi______ frames
    -       54.0000  -38.0000   30.0000 98

 79 omega   24.00  124.00   1.0000    6.0000
omega____ theta____ kappa____ phi______ frames
    -       54.0000   77.0000   30.0000 100

 80 omega   33.00  123.00   1.0000    6.0000
omega____ theta____ kappa____ phi______ frames
    -       54.0000   57.0000   60.0000 90

 81 omega  -15.00   75.00   1.0000    6.0000
omega____ theta____ kappa____ phi______ frames
    -       54.0000  -57.0000 -120.0000 90

 82 omega   24.00  124.00   1.0000    6.0000
omega____ theta____ kappa____ phi______ frames
    -       54.0000   77.0000  150.0000 100

 83 omega  -16.00   84.00   1.0000    6.0000
omega____ theta____ kappa____ phi______ frames
    -       54.0000  -77.0000 -120.0000 100

 84 omega   33.00  123.00   1.0000    6.0000
omega____ theta____ kappa____ phi______ frames
    -       54.0000   57.0000   30.0000 90

 85 omega  -16.00   84.00   1.0000    6.0000
omega____ theta____ kappa____ phi______ frames
    -       54.0000  -77.0000    0.0000 100

 86 omega   33.00  123.00   1.0000    6.0000
omega____ theta____ kappa____ phi______ frames
    -       54.0000   57.0000  -60.0000 90

 87 omega   33.00  123.00   1.0000    6.0000
omega____ theta____ kappa____ phi______ frames
    -       54.0000   57.0000   90.0000 90

 88 omega   24.00  124.00   1.0000    6.0000
omega____ theta____ kappa____ phi______ frames
    -       54.0000   77.0000  -30.0000 100

 89 omega  -17.00   85.00   1.0000    6.0000
omega____ theta____ kappa____ phi______ frames
    -       54.0000  -79.0000   51.8354 102

 90 omega  -18.00   80.00   1.0000    6.0000
omega____ theta____ kappa____ phi______ frames
    -       54.0000  -38.0000 -120.0000 98

 91 omega   33.00  123.00   1.0000    6.0000
omega____ theta____ kappa____ phi______ frames
    -       54.0000   57.0000 -120.0000 90

 92 omega   33.00  123.00   1.0000    6.0000
omega____ theta____ kappa____ phi______ frames
    -       54.0000   57.0000 -150.0000 90

 93 omega   24.00  124.00   1.0000    6.0000
omega____ theta____ kappa____ phi______ frames
    -       54.0000   77.0000 -120.0000 100

 94 omega   33.00  123.00   1.0000    6.0000
omega____ theta____ kappa____ phi______ frames
    -       54.0000   57.0000  150.0000 90

 95 omega   24.00  124.00   1.0000    6.0000
omega____ theta____ kappa____ phi______ frames
    -       54.0000   77.0000  -60.0000 100

 96 omega   37.00  139.00   1.0000   12.0000
omega____ theta____ kappa____ phi______ frames
    -      108.0000  -79.0000   35.7749 102

 97 omega   35.00   94.00   1.0000   12.0000
omega____ theta____ kappa____ phi______ frames
    -      108.0000  -25.0000  120.0000 59

 98 omega   85.00  175.00   1.0000   12.0000
omega____ theta____ kappa____ phi______ frames
    -      108.0000   64.0000   60.0000 90

 99 omega   35.00   94.00   1.0000   12.0000
omega____ theta____ kappa____ phi______ frames
    -      108.0000  -25.0000  -90.0000 59

100 omega   38.00  139.00   1.0000   12.0000
omega____ theta____ kappa____ phi______ frames
    -      108.0000  -78.0000 -149.8915 101

101 omega   35.00   94.00   1.0000   12.0000
omega____ theta____ kappa____ phi______ frames
    -      108.0000  -25.0000   30.0000 59

102 omega   85.00  110.00   1.0000   12.0000
omega____ theta____ kappa____ phi______ frames
    -      108.0000   64.0000 -180.0000 25

103 omega   82.00  178.00   1.0000   12.0000
omega____ theta____ kappa____ phi______ frames
    -      108.0000   38.0000  150.0000 96

104 omega   82.00  178.00   1.0000   12.0000
omega____ theta____ kappa____ phi______ frames
    -      108.0000   38.0000  -60.0000 96

105 omega   86.00  178.00   1.0000   12.0000
omega____ theta____ kappa____ phi______ frames
    -      108.0000   50.0000 -120.0000 92

106 omega   78.00  178.00   1.0000   12.0000
omega____ theta____ kappa____ phi______ frames
    -      108.0000   77.0000  -60.0000 100

107 omega   86.00  178.00   1.0000   12.0000
omega____ theta____ kappa____ phi______ frames
    -      108.0000   50.0000   30.0000 92

108 omega   86.00  178.00   1.0000   12.0000
omega____ theta____ kappa____ phi______ frames
    -      108.0000   50.0000 -180.0000 92

109 omega   85.00  175.00   1.0000   12.0000
omega____ theta____ kappa____ phi______ frames
    -      108.0000   64.0000 -120.0000 90

110 omega   83.00  178.00   1.0000   12.0000
omega____ theta____ kappa____ phi______ frames
    -      108.0000   39.0000  122.0000 95

111 omega   38.00  138.00   1.0000   12.0000
omega____ theta____ kappa____ phi______ frames
    -      108.0000  -77.0000   90.0000 100

112 omega   80.00  178.00   1.0000   12.0000
omega____ theta____ kappa____ phi______ frames
    -      108.0000   74.0000  -64.3140 98

113 omega   86.00  178.00   1.0000   12.0000
omega____ theta____ kappa____ phi______ frames
    -      108.0000   50.0000  -60.0000 92

114 omega   37.00  140.00   1.0000   12.0000
omega____ theta____ kappa____ phi______ frames
    -      108.0000  -80.0000  -62.3107 103

115 omega   85.00  175.00   1.0000   12.0000
omega____ theta____ kappa____ phi______ frames
    -      108.0000   64.0000  150.0000 90

116 omega   78.00  178.00   1.0000   12.0000
omega____ theta____ kappa____ phi______ frames
    -      108.0000   77.0000  -30.0000 100

117 omega   87.00  177.00   1.0000   12.0000
omega____ theta____ kappa____ phi______ frames
    -      108.0000   58.0000   -0.3591 90

118 omega   86.00  178.00   1.0000   12.0000
omega____ theta____ kappa____ phi______ frames
    -      108.0000   50.0000  -90.0000 92

;
_diffrn_measurement_device 'four-circle diffractometer'
_diffrn_measurement_device_type 'Agilent SuperNova, Dual, Cu at zero, Eos'
_diffrn_measurement_method '\w scans'
_diffrn_measurement_specimen_support 'polyimid foil'
_diffrn_orient_matrix_UB_11 -0.0042719000
_diffrn_orient_matrix_UB_12 0.1398011000
_diffrn_orient_matrix_UB_13 0.0164701000
_diffrn_orient_matrix_UB_21 0.2230636000
_diffrn_orient_matrix_UB_22 -0.0170717000
_diffrn_orient_matrix_UB_23 0.0164313000
_diffrn_orient_matrix_UB_31 0.0886369000
_diffrn_orient_matrix_UB_32 0.0497530000
_diffrn_orient_matrix_UB_33 -0.0405989000
_diffrn_radiation_monochromator mirror
_diffrn_radiation_probe x-ray
_diffrn_radiation_type 'Cu K\a'
_diffrn_radiation_wavelength 1.54184
_diffrn_reflns_av_R_equivalents 0.0438
_diffrn_reflns_av_unetI/netI 0.0140
_diffrn_reflns_Laue_measured_fraction_full 1.000
_diffrn_reflns_Laue_measured_fraction_max 0.998
_diffrn_reflns_limit_h_max 7
_diffrn_reflns_limit_h_min -7
_diffrn_reflns_limit_k_max 12
_diffrn_reflns_limit_k_min -12
_diffrn_reflns_limit_l_max 38
_diffrn_reflns_limit_l_min -40
_diffrn_reflns_number 73508
_diffrn_reflns_point_group_measured_fraction_full 1.000
_diffrn_reflns_point_group_measured_fraction_max 0.996
_diffrn_reflns_theta_full 67.684
_diffrn_reflns_theta_max 70.922
_diffrn_reflns_theta_min 4.492
_diffrn_source 'microfocus X-Ray tube'
_diffrn_source_type 'Agilent SuperNova (Cu) X-ray Source'
_exptl_absorpt_coefficient_mu 1.608
_exptl_absorpt_correction_T_max 0.946
_exptl_absorpt_correction_T_min 0.801
_exptl_absorpt_correction_type gaussian
_exptl_absorpt_process_details
;
CrysAlisPro, Agilent Technologies,
Version 1.171.37.35h (release 09-02-2015 CrysAlis171 .NET)
(compiled Feb  9 2015,16:26:32)
Numerical absorption correction based on gaussian integration over
            a multifaceted crystal model
Empirical absorption correction using spherical harmonics,
 implemented in SCALE3 ABSPACK scaling algorithm.
;
_exptl_crystal_colour red
_exptl_crystal_colour_primary red
_exptl_crystal_density_diffrn 1.494
_exptl_crystal_description needle
_exptl_crystal_F_000 1024
_exptl_crystal_size_max 0.190
_exptl_crystal_size_mid 0.067
_exptl_crystal_size_min 0.037
_refine_diff_density_max 0.394
_refine_diff_density_min -0.229
_refine_diff_density_rms 0.037
_refine_ls_abs_structure_details
;
 Flack x determined using 1697 quotients [(I+)-(I-)]/[(I+)+(I-)]
 (Parsons, Flack and Wagner, Acta Cryst. B69 (2013) 249-259).
;
_refine_ls_abs_structure_Flack 0.004(6)
_refine_ls_extinction_method none
_refine_ls_goodness_of_fit_ref 1.094
_refine_ls_hydrogen_treatment mixed
_refine_ls_matrix_type full
_refine_ls_number_parameters 366
_refine_ls_number_reflns 4182
_refine_ls_number_restraints 0
_refine_ls_restrained_S_all 1.094
_refine_ls_R_factor_all 0.0229
_refine_ls_R_factor_gt 0.0228
_refine_ls_shift/su_max 0.000
_refine_ls_shift/su_mean 0.000
_refine_ls_structure_factor_coef Fsqd
_refine_ls_weighting_details 'w=1/[\s^2^(Fo^2^)+(0.0251P)^2^+0.8674P] where P=(Fo^2^+2Fc^2^)/3'
_refine_ls_weighting_scheme calc
_refine_ls_wR_factor_gt 0.0575
_refine_ls_wR_factor_ref 0.0576
_reflns_Friedel_coverage 0.713
_reflns_Friedel_fraction_full 1.000
_reflns_Friedel_fraction_max 0.994
_reflns_number_gt 4156
_reflns_number_total 4182
_reflns_threshold_expression 'I > 2\s(I)'
_cod_data_source_file c5sc04644k2.cif
_cod_data_source_block ga_cr79
_cod_depositor_comments 'Adding full bibliography for 1542422--1542426.cif.'
_cod_database_code 1542425
_audit_block_refno 2505
_audit_block_usercomment 'cr1253, needle, red'
_chemical_oxdiff_formula 'C25 H25 N3 Ni O4'
_chemical_oxdiff_usercomment 'cr1253, needle, red'
_shelx_space_group_comment
;
The symmetry employed for this shelxl refinement is uniquely defined
by the following loop, which should always be used as a source of
symmetry information in preference to the above space-group names.
They are only intended as comments.
;
_shelx_estimated_absorpt_t_max 0.856
_shelx_estimated_absorpt_t_min 0.856
_reflns_odcompleteness_completeness 99.91
_reflns_odcompleteness_iscentric 1
_reflns_odcompleteness_theta 66.97
_shelxl_version_number 2014/7
_olex2_refinement_description
;
1. Fixed Uiso
 At 1.2 times of:
  All C(H) groups, All C(H,H) groups
 At 1.5 times of:
  All C(H,H,H) groups
2.a Idealised Me refined as rotating group with stretchable bonds:
 C25(H25A,H25B,H25C)
;
_olex2_submission_special_instructions 'No special instructions were received'
_cell_oxdiff_length_a 6.41717(8)
_cell_oxdiff_length_b 10.31369(12)
_cell_oxdiff_length_c 32.9241(5)
_cell_oxdiff_angle_alpha 90.0172(11)
_cell_oxdiff_angle_beta 89.9810(11)
_cell_oxdiff_angle_gamma 90.0071(10)
_cell_oxdiff_volume 2179.07(5)
_cell_oxdiff_measurement_reflns_used 38779

loop_
_symmetry_equiv_pos_as_xyz
'x, y, z'
'-x+1/2, -y, z+1/2'
'x+1/2, -y+1/2, -z'
'-x, y+1/2, -z+1/2'

loop_
_atom_site_label
_atom_site_type_symbol
_atom_site_fract_x
_atom_site_fract_y
_atom_site_fract_z
_atom_site_U_iso_or_equiv
_atom_site_adp_type
_atom_site_occupancy
_atom_site_site_symmetry_order
_atom_site_calc_flag
_atom_site_refinement_flags_posn
Ni Ni -0.27653(5) -0.41816(3) -0.39007(2) 0.01641(10) Uani 1 1 d .
O1 O 0.2098(3) -0.29862(17) -0.46067(5) 0.0264(4) Uani 1 1 d .
O2 O -0.8009(3) -0.60009(16) -0.34937(5) 0.0291(4) Uani 1 1 d .
O3 O -0.2274(3) -0.31464(16) -0.34521(5) 0.0261(3) Uani 1 1 d .
O4 O -0.4097(3) -0.22164(17) -0.34621(5) 0.0292(4) Uani 1 1 d .
N1 N -0.0398(3) -0.34090(18) -0.41437(6) 0.0180(4) Uani 1 1 d .
N2 N -0.3459(3) -0.51114(17) -0.43891(6) 0.0167(4) Uani 1 1 d .
N3 N -0.5000(3) -0.49430(17) -0.36097(5) 0.0196(4) Uani 1 1 d .
C1 C 0.0907(3) -0.2381(2) -0.39593(7) 0.0207(5) Uani 1 1 d .
H1 H 0.129(4) -0.262(3) -0.3692(9) 0.025 Uiso 1 1 d R
C2 C 0.2835(4) -0.2410(2) -0.42325(8) 0.0252(5) Uani 1 1 d .
H2A H 0.337(5) -0.157(3) -0.4287(9) 0.030 Uiso 1 1 d R
H2B H 0.400(5) -0.295(3) -0.4133(9) 0.030 Uiso 1 1 d R
C3 C 0.0321(3) -0.3622(2) -0.45077(7) 0.0197(5) Uani 1 1 d .
C4 C -0.0583(4) -0.4394(2) -0.48104(7) 0.0215(5) Uani 1 1 d .
H4 H -0.002(4) -0.439(3) -0.5053(9) 0.026 Uiso 1 1 d R
C5 C -0.2410(4) -0.5018(2) -0.47530(6) 0.0192(4) Uani 1 1 d .
C6 C -0.3615(4) -0.5652(2) -0.50900(7) 0.0250(5) Uani 1 1 d .
H6A H -0.284(5) -0.615(3) -0.5253(9) 0.030 Uiso 1 1 d R
H6B H -0.421(5) -0.496(3) -0.5254(9) 0.030 Uiso 1 1 d R
C7 C -0.5285(4) -0.6407(3) -0.48685(7) 0.0268(5) Uani 1 1 d .
H7A H -0.668(5) -0.634(3) -0.4982(9) 0.032 Uiso 1 1 d R
H7B H -0.492(5) -0.732(3) -0.4864(9) 0.032 Uiso 1 1 d R
C8 C -0.5189(3) -0.5869(2) -0.44435(7) 0.0200(4) Uani 1 1 d .
C9 C -0.6650(4) -0.6137(2) -0.41584(8) 0.0240(5) Uani 1 1 d .
H9 H -0.784(5) -0.662(3) -0.4213(8) 0.029 Uiso 1 1 d R
C10 C -0.6482(4) -0.5660(2) -0.37566(7) 0.0219(5) Uani 1 1 d .
C11 C -0.7665(4) -0.5232(2) -0.31308(7) 0.0276(5) Uani 1 1 d .
H11A H -0.799(5) -0.580(3) -0.2909(9) 0.033 Uiso 1 1 d R
H11B H -0.859(5) -0.451(3) -0.3137(9) 0.033 Uiso 1 1 d R
C12 C -0.5387(4) -0.4782(2) -0.31659(7) 0.0223(5) Uani 1 1 d .
H12 H -0.527(5) -0.388(3) -0.3099(8) 0.027 Uiso 1 1 d R
C13 C -0.3885(4) -0.5564(2) -0.29106(7) 0.0248(5) Uani 1 1 d .
C14 C -0.2830(4) -0.4974(2) -0.25916(7) 0.0288(5) Uani 1 1 d .
H14 H -0.305(5) -0.398(3) -0.2536(9) 0.035 Uiso 1 1 d R
C15 C -0.1538(4) -0.5684(3) -0.23398(8) 0.0342(6) Uani 1 1 d .
H15 H -0.086(5) -0.529(3) -0.2135(10) 0.041 Uiso 1 1 d R
C16 C -0.1262(5) -0.7003(3) -0.24035(9) 0.0365(6) Uani 1 1 d .
H16 H -0.036(5) -0.748(3) -0.2237(10) 0.044 Uiso 1 1 d R
C17 C -0.2299(5) -0.7596(3) -0.27215(9) 0.0408(7) Uani 1 1 d .
H17 H -0.215(6) -0.847(3) -0.2754(10) 0.049 Uiso 1 1 d R
C18 C -0.3584(5) -0.6887(3) -0.29747(9) 0.0335(6) Uani 1 1 d .
H18 H -0.427(5) -0.731(3) -0.3169(10) 0.040 Uiso 1 1 d R
C19 C -0.0135(3) -0.1059(2) -0.39612(6) 0.0193(4) Uani 1 1 d .
C20 C -0.2007(3) -0.0808(2) -0.41543(6) 0.0213(4) Uani 1 1 d .
H20 H -0.269(5) -0.146(3) -0.4285(8) 0.026 Uiso 1 1 d R
C21 C -0.2860(4) 0.0440(2) -0.41484(7) 0.0274(5) Uani 1 1 d .
H21 H -0.425(5) 0.059(3) -0.4285(9) 0.033 Uiso 1 1 d R
C22 C -0.1836(5) 0.1436(2) -0.39491(8) 0.0347(6) Uani 1 1 d .
H22 H -0.243(5) 0.227(3) -0.3956(9) 0.042 Uiso 1 1 d R
C23 C 0.0049(5) 0.1192(2) -0.37582(8) 0.0341(6) Uani 1 1 d .
H23 H 0.072(5) 0.191(3) -0.3631(10) 0.041 Uiso 1 1 d R
C24 C 0.0896(4) -0.0045(3) -0.37658(8) 0.0278(5) Uani 1 1 d .
H24 H 0.216(5) -0.019(3) -0.3634(9) 0.033 Uiso 1 1 d R
C25 C -0.3625(4) -0.1274(2) -0.31713(8) 0.0297(6) Uani 1 1 d .
H25A H -0.223(3) -0.0819(16) -0.3248(4) 0.045 Uiso 1 1 calc GR
H25B H -0.347(3) -0.1711(8) -0.2888(5) 0.045 Uiso 1 1 calc GR
H25C H -0.482(3) -0.0590(16) -0.3161(4) 0.045 Uiso 1 1 calc GR

loop_
_atom_site_aniso_label
_atom_site_aniso_U_11
_atom_site_aniso_U_22
_atom_site_aniso_U_33
_atom_site_aniso_U_23
_atom_site_aniso_U_13
_atom_site_aniso_U_12
Ni 0.01730(17) 0.01624(17) 0.01568(17) 0.00072(14) 0.00128(14) -0.00378(14)
O1 0.0176(8) 0.0354(9) 0.0263(8) 0.0052(7) 0.0033(7) -0.0048(7)
O2 0.0296(9) 0.0278(8) 0.0299(8) -0.0059(7) 0.0114(7) -0.0122(8)
O3 0.0249(8) 0.0294(8) 0.0239(8) -0.0013(6) 0.0000(7) -0.0061(7)
O4 0.0304(9) 0.0266(9) 0.0306(10) -0.0037(7) -0.0004(8) 0.0003(7)
N1 0.0177(9) 0.0171(9) 0.0193(9) 0.0025(7) -0.0009(7) -0.0019(7)
N2 0.0169(9) 0.0160(8) 0.0173(9) 0.0022(7) 0.0010(7) 0.0006(7)
N3 0.0246(10) 0.0166(9) 0.0175(9) -0.0005(7) 0.0028(8) -0.0048(8)
C1 0.0155(10) 0.0239(11) 0.0226(12) 0.0059(9) -0.0037(9) -0.0057(8)
C2 0.0172(11) 0.0263(11) 0.0320(12) 0.0053(10) -0.0005(10) -0.0028(10)
C3 0.0136(10) 0.0222(11) 0.0232(11) 0.0079(9) 0.0016(8) 0.0015(9)
C4 0.0205(10) 0.0263(12) 0.0176(11) 0.0016(9) 0.0047(8) 0.0028(9)
C5 0.0219(11) 0.0176(9) 0.0181(10) 0.0010(8) 0.0009(9) 0.0065(9)
C6 0.0273(11) 0.0290(12) 0.0188(11) -0.0028(10) -0.0003(9) 0.0013(10)
C7 0.0284(13) 0.0287(13) 0.0232(12) -0.0049(10) -0.0009(10) -0.0036(10)
C8 0.0216(10) 0.0161(10) 0.0223(11) -0.0003(9) -0.0023(9) 0.0012(9)
C9 0.0240(12) 0.0206(11) 0.0274(12) -0.0037(9) 0.0012(10) -0.0076(9)
C10 0.0245(11) 0.0163(10) 0.0248(11) 0.0005(9) 0.0064(9) -0.0032(9)
C11 0.0314(13) 0.0263(11) 0.0250(12) -0.0046(9) 0.0100(11) -0.0080(11)
C12 0.0291(13) 0.0183(11) 0.0194(11) -0.0023(9) 0.0068(9) -0.0042(10)
C13 0.0317(13) 0.0246(12) 0.0181(11) 0.0032(9) 0.0091(10) -0.0032(10)
C14 0.0345(13) 0.0306(12) 0.0212(11) -0.0003(9) 0.0066(11) -0.0064(11)
C15 0.0309(13) 0.0460(16) 0.0257(13) 0.0035(12) 0.0031(10) -0.0065(13)
C16 0.0331(14) 0.0432(16) 0.0334(14) 0.0164(13) 0.0051(12) -0.0010(13)
C17 0.0503(18) 0.0276(13) 0.0446(16) 0.0077(11) 0.0040(14) 0.0015(14)
C18 0.0473(17) 0.0242(12) 0.0289(14) -0.0011(11) -0.0008(12) -0.0027(12)
C19 0.0212(10) 0.0207(10) 0.0162(10) 0.0033(8) 0.0017(9) -0.0057(8)
C20 0.0225(10) 0.0212(10) 0.0201(10) 0.0001(9) 0.0005(8) -0.0052(10)
C21 0.0320(13) 0.0254(11) 0.0248(11) 0.0029(9) 0.0026(11) 0.0025(10)
C22 0.0533(17) 0.0203(11) 0.0306(13) 0.0007(10) 0.0102(13) -0.0008(11)
C23 0.0532(17) 0.0232(13) 0.0257(12) -0.0035(10) 0.0033(13) -0.0164(12)
C24 0.0302(13) 0.0306(13) 0.0225(12) 0.0027(10) -0.0028(10) -0.0131(11)
C25 0.0335(14) 0.0277(12) 0.0278(13) -0.0072(10) 0.0011(11) -0.0023(10)

loop_
_atom_type_symbol
_atom_type_description
_atom_type_scat_dispersion_real
_atom_type_scat_dispersion_imag
_atom_type_scat_source
C C 0.0181 0.0091 'International Tables Vol C Tables 4.2.6.8 and 6.1.1.4'
H H 0.0000 0.0000 'International Tables Vol C Tables 4.2.6.8 and 6.1.1.4'
N N 0.0311 0.0180 'International Tables Vol C Tables 4.2.6.8 and 6.1.1.4'
Ni Ni -3.0029 0.5091 'International Tables Vol C Tables 4.2.6.8 and 6.1.1.4'
O O 0.0492 0.0322 'International Tables Vol C Tables 4.2.6.8 and 6.1.1.4'

loop_
_exptl_crystal_face_index_h
_exptl_crystal_face_index_k
_exptl_crystal_face_index_l
_exptl_crystal_face_perp_dist
_exptl_oxdiff_crystal_face_indexfrac_h
_exptl_oxdiff_crystal_face_indexfrac_k
_exptl_oxdiff_crystal_face_indexfrac_l
_exptl_oxdiff_crystal_face_x
_exptl_oxdiff_crystal_face_y
_exptl_oxdiff_crystal_face_z
-3 -1 15 0.0323 -3.0012 -1.0008 15.0011 0.1200 -0.4059 -0.9248
3 -3 10 0.0870 2.9996 -3.0001 10.0059 -0.2674 0.8847 -0.2896
-3 3 -10 0.0870 -2.9996 3.0001 -10.0059 0.2674 -0.8847 0.2896
3 1 -15 0.0264 3.0012 1.0008 -15.0011 -0.1200 0.4059 0.9248
0 6 10 0.0162 -0.0017 5.9979 9.9992 1.0032 0.0615 -0.1077
0 -6 -10 0.0212 0.0017 -5.9979 -9.9992 -1.0032 -0.0615 0.1077

loop_
_geom_angle_atom_site_label_1
_geom_angle_atom_site_label_2
_geom_angle_atom_site_label_3
_geom_angle
O3 Ni N1 87.57(8)
O3 Ni N2 173.91(8)
O3 Ni N3 87.96(8)
N1 Ni N2 92.43(8)
N1 Ni N3 174.55(8)
N3 Ni N2 92.35(8)
C3 O1 C2 105.61(18)
C10 O2 C11 105.92(18)
O4 O3 Ni 102.51(11)
C25 O4 O3 104.97(17)
C1 N1 Ni 125.58(15)
C3 N1 Ni 127.01(16)
C3 N1 C1 107.32(19)
C5 N2 Ni 125.36(15)
C8 N2 Ni 125.54(15)
C8 N2 C5 108.81(18)
C10 N3 Ni 127.01(16)
C10 N3 C12 107.83(19)
C12 N3 Ni 125.14(15)
N1 C1 H1 109.8(17)
N1 C1 C2 101.69(19)
N1 C1 C19 113.09(17)
C2 C1 H1 109.2(17)
C19 C1 H1 110.9(17)
C19 C1 C2 111.77(18)
O1 C2 C1 104.13(19)
O1 C2 H2A 109.5(17)
O1 C2 H2B 107.2(17)
C1 C2 H2A 112.7(18)
C1 C2 H2B 115.4(17)
H2A C2 H2B 108(2)
O1 C3 C4 116.9(2)
N1 C3 O1 115.9(2)
N1 C3 C4 127.1(2)
C3 C4 H4 118.3(19)
C5 C4 C3 122.0(2)
C5 C4 H4 119.2(19)
N2 C5 C6 111.1(2)
C4 C5 N2 125.4(2)
C4 C5 C6 123.4(2)
C5 C6 H6A 114(2)
C5 C6 H6B 107.0(18)
C5 C6 C7 103.46(19)
H6A C6 H6B 108(2)
C7 C6 H6A 113.0(19)
C7 C6 H6B 111.5(18)
C6 C7 H7A 115.5(18)
C6 C7 H7B 109.6(19)
H7A C7 H7B 107(2)
C8 C7 C6 103.3(2)
C8 C7 H7A 111.5(18)
C8 C7 H7B 109.4(17)
N2 C8 C7 111.40(19)
C9 C8 N2 125.9(2)
C9 C8 C7 122.7(2)
C8 C9 H9 122.9(18)
C8 C9 C10 121.6(2)
C10 C9 H9 115.5(18)
O2 C10 C9 116.9(2)
N3 C10 O2 116.1(2)
N3 C10 C9 127.0(2)
O2 C11 H11A 105.3(18)
O2 C11 H11B 108.3(18)
O2 C11 C12 104.34(19)
H11A C11 H11B 111(2)
C12 C11 H11A 116.4(19)
C12 C11 H11B 110.8(18)
N3 C12 C11 101.45(19)
N3 C12 H12 108.6(17)
N3 C12 C13 112.26(19)
C11 C12 H12 110.4(18)
C13 C12 C11 113.8(2)
C13 C12 H12 110.0(18)
C14 C13 C12 119.8(2)
C14 C13 C18 118.4(2)
C18 C13 C12 121.8(2)
C13 C14 H14 119.7(17)
C15 C14 C13 120.8(2)
C15 C14 H14 119.4(17)
C14 C15 H15 120(2)
C14 C15 C16 120.4(3)
C16 C15 H15 119(2)
C15 C16 H16 121(2)
C17 C16 C15 119.1(3)
C17 C16 H16 120(2)
C16 C17 H17 118(2)
C18 C17 C16 120.6(3)
C18 C17 H17 121(2)
C13 C18 H18 121(2)
C17 C18 C13 120.6(3)
C17 C18 H18 118(2)
C20 C19 C1 123.5(2)
C20 C19 C24 118.9(2)
C24 C19 C1 117.6(2)
C19 C20 H20 119.7(17)
C19 C20 C21 120.4(2)
C21 C20 H20 119.9(17)
C20 C21 H21 118.6(17)
C22 C21 C20 120.2(2)
C22 C21 H21 121.1(17)
C21 C22 H22 118(2)
C21 C22 C23 119.6(2)
C23 C22 H22 122(2)
C22 C23 H23 117(2)
C22 C23 C24 120.1(2)
C24 C23 H23 123(2)
C19 C24 H24 120.3(18)
C23 C24 C19 120.8(2)
C23 C24 H24 118.9(18)
O4 C25 H25A 109.5
O4 C25 H25B 109.5
O4 C25 H25C 109.5
H25A C25 H25B 109.5
H25A C25 H25C 109.5
H25B C25 H25C 109.5

loop_
_geom_bond_atom_site_label_1
_geom_bond_atom_site_label_2
_geom_bond_distance
Ni O3 1.8497(16)
Ni N1 1.8927(19)
Ni N2 1.9246(19)
Ni N3 1.8948(19)
O1 C2 1.447(3)
O1 C3 1.355(3)
O2 C10 1.354(3)
O2 C11 1.451(3)
O3 O4 1.513(2)
O4 C25 1.398(3)
N1 C1 1.481(3)
N1 C3 1.303(3)
N2 C5 1.377(3)
N2 C8 1.370(3)
N3 C10 1.298(3)
N3 C12 1.491(3)
C1 H1 0.95(3)
C1 C2 1.530(3)
C1 C19 1.519(3)
C2 H2A 0.95(3)
C2 H2B 0.99(3)
C3 C4 1.401(3)
C4 H4 0.88(3)
C4 C5 1.351(3)
C5 C6 1.502(3)
C6 H6A 0.89(3)
C6 H6B 0.97(3)
C6 C7 1.512(4)
C7 H7A 0.97(3)
C7 H7B 0.97(3)
C7 C8 1.506(3)
C8 C9 1.355(3)
C9 H9 0.93(3)
C9 C10 1.415(3)
C11 H11A 0.96(3)
C11 H11B 0.95(3)
C11 C12 1.538(4)
C12 H12 0.96(3)
C12 C13 1.512(4)
C13 C14 1.390(4)
C13 C18 1.394(4)
C14 H14 1.05(3)
C14 C15 1.383(4)
C15 H15 0.90(3)
C15 C16 1.388(4)
C16 H16 0.94(3)
C16 C17 1.383(5)
C17 H17 0.91(3)
C17 C18 1.382(4)
C18 H18 0.89(3)
C19 C20 1.384(3)
C19 C24 1.395(3)
C20 H20 0.91(3)
C20 C21 1.399(3)
C21 H21 1.01(3)
C21 C22 1.385(4)
C22 H22 0.94(3)
C22 C23 1.386(4)
C23 H23 0.95(3)
C23 C24 1.387(4)
C24 H24 0.93(3)
C25 H25A 1.041(18)
C25 H25B 1.041(18)
C25 H25C 1.041(18)

loop_
_geom_torsion_atom_site_label_1
_geom_torsion_atom_site_label_2
_geom_torsion_atom_site_label_3
_geom_torsion_atom_site_label_4
_geom_torsion
Ni O3 O4 C25 -170.27(15)
Ni N1 C1 C2 165.65(15)
Ni N1 C1 C19 -74.4(2)
Ni N1 C3 O1 -177.40(15)
Ni N1 C3 C4 5.2(3)
Ni N2 C5 C4 9.1(3)
Ni N2 C5 C6 -168.17(15)
Ni N2 C8 C7 177.65(16)
Ni N2 C8 C9 -3.1(3)
Ni N3 C10 O2 -174.46(15)
Ni N3 C10 C9 6.7(4)
Ni N3 C12 C11 163.36(15)
Ni N3 C12 C13 -74.8(2)
O1 C3 C4 C5 -176.5(2)
O2 C11 C12 N3 20.2(2)
O2 C11 C12 C13 -100.6(2)
O3 Ni N1 C1 -1.53(17)
O3 Ni N1 C3 -177.5(2)
O3 Ni N3 C10 165.5(2)
O3 Ni N3 C12 -12.58(19)
N1 Ni O3 O4 111.25(12)
N1 C1 C2 O1 22.5(2)
N1 C1 C19 C20 -6.7(3)
N1 C1 C19 C24 175.1(2)
N1 C3 C4 C5 0.9(4)
N2 Ni N1 C1 172.37(17)
N2 Ni N1 C3 -3.6(2)
N2 Ni N3 C10 -8.4(2)
N2 Ni N3 C12 173.51(18)
N2 C5 C6 C7 -12.5(2)
N2 C8 C9 C10 -1.7(4)
N3 Ni O3 O4 -71.88(12)
N3 C12 C13 C14 130.3(2)
N3 C12 C13 C18 -52.4(3)
C1 N1 C3 O1 6.0(3)
C1 N1 C3 C4 -171.4(2)
C1 C19 C20 C21 -179.0(2)
C1 C19 C24 C23 179.4(2)
C2 O1 C3 N1 9.5(3)
C2 O1 C3 C4 -172.9(2)
C2 C1 C19 C20 107.3(2)
C2 C1 C19 C24 -70.9(3)
C3 O1 C2 C1 -19.9(2)
C3 N1 C1 C2 -17.7(2)
C3 N1 C1 C19 102.3(2)
C3 C4 C5 N2 -8.3(4)
C3 C4 C5 C6 168.6(2)
C4 C5 C6 C7 170.1(2)
C5 N2 C8 C7 3.6(2)
C5 N2 C8 C9 -177.1(2)
C5 C6 C7 C8 13.4(2)
C6 C7 C8 N2 -11.2(3)
C6 C7 C8 C9 169.5(2)
C7 C8 C9 C10 177.5(2)
C8 N2 C5 C4 -176.9(2)
C8 N2 C5 C6 5.8(2)
C8 C9 C10 O2 -179.0(2)
C8 C9 C10 N3 -0.1(4)
C10 O2 C11 C12 -18.8(2)
C10 N3 C12 C11 -15.0(2)
C10 N3 C12 C13 106.8(2)
C11 O2 C10 N3 10.0(3)
C11 O2 C10 C9 -171.0(2)
C11 C12 C13 C14 -115.2(2)
C11 C12 C13 C18 62.1(3)
C12 N3 C10 O2 3.9(3)
C12 N3 C10 C9 -175.0(2)
C12 C13 C14 C15 176.4(2)
C12 C13 C18 C17 -176.0(3)
C13 C14 C15 C16 0.4(4)
C14 C13 C18 C17 1.3(4)
C14 C15 C16 C17 -0.1(4)
C15 C16 C17 C18 0.4(5)
C16 C17 C18 C13 -1.0(5)
C18 C13 C14 C15 -1.0(4)
C19 C1 C2 O1 -98.4(2)
C19 C20 C21 C22 0.0(4)
C20 C19 C24 C23 1.1(4)
C20 C21 C22 C23 0.5(4)
C21 C22 C23 C24 -0.2(4)
C22 C23 C24 C19 -0.6(4)
C24 C19 C20 C21 -0.8(3)
